data_4317797
loop_
_publ_author_name
'Jos\'e Vicente'
'Mar\'ia Teresa Chicote'
'Rita Guerrero'
'Ulrich Herber'
'Delia Bautista'

_publ_section_title
;
 Synthesis of Tris- and Tetrakis(pyrazol-1-yl)borate Gold(III) Complexes.
 Crystal Structures of [Au{\k2-N,N'-BH(Pz)3}Cl2] (pz = Pyrazol-1-yl) and
 [Au{\k2-N,N'-B(Pz)4}(\k2-C,N-C6H4CH2NMe2-2)]ClO4.CHCl3
;
_journal_name_full 'Inorganic Chemistry'
_journal_page_first 1870
_journal_page_last 1875
_journal_paper_doi 10.1021/ic011031d
_journal_volume 41
_journal_year 2002
_chemical_formula_sum 'C22 H25 Au B Cl4 N9 O4'
_chemical_formula_weight 829.09
_chemical_name_systematic
;
  ?
;
_space_group_IT_number 19
_symmetry_cell_setting orthorhombic
_symmetry_space_group_name_Hall 'P 2ac 2ab'
_symmetry_space_group_name_H-M 'P 21 21 21'
_atom_sites_solution_hydrogens geom
_atom_sites_solution_primary Patterson
_atom_sites_solution_secondary difmap
_audit_creation_method SHELXL-97
_cell_angle_alpha 90.00
_cell_angle_beta 90.00
_cell_angle_gamma 90.00
_cell_formula_units_Z 4
_cell_length_a 8.5602(9)
_cell_length_b 16.1203(18)
_cell_length_c 21.7920(19)
_cell_measurement_reflns_used 65
_cell_measurement_temperature 298(2)
_cell_measurement_theta_max 12.36
_cell_measurement_theta_min 4.22
_cell_volume 3007.1(5)
_computing_cell_refinement 'Siemens XSCANS'
_computing_data_collection 'Siemens XSCANS'
_computing_data_reduction 'Siemens XSCANS'
_computing_molecular_graphics 'Siemens XP'
_computing_publication_material SHELXL-97
_computing_structure_refinement 'SHELXL-97 (Sheldrick, 1997)'
_computing_structure_solution 'SHELXS-97 (Sheldrick, 1990)'
_diffrn_ambient_temperature 298(2)
_diffrn_measured_fraction_theta_full 0.997
_diffrn_measured_fraction_theta_max 0.997
_diffrn_measurement_device_type 'Siemens P4'
_diffrn_measurement_method \w-scans
_diffrn_radiation_monochromator graphite
_diffrn_radiation_source 'fine-focus sealed tube'
_diffrn_radiation_type MoK\a
_diffrn_radiation_wavelength 0.71073
_diffrn_reflns_av_R_equivalents 0.0402
_diffrn_reflns_av_sigmaI/netI 0.0603
_diffrn_reflns_limit_h_max 10
_diffrn_reflns_limit_h_min -10
_diffrn_reflns_limit_k_max 0
_diffrn_reflns_limit_k_min -19
_diffrn_reflns_limit_l_max 0
_diffrn_reflns_limit_l_min -25
_diffrn_reflns_number 5599
_diffrn_reflns_theta_full 24.99
_diffrn_reflns_theta_max 24.99
_diffrn_reflns_theta_min 3.03
_diffrn_standards_decay_% 1.6
_diffrn_standards_interval_count 247
_diffrn_standards_number 3
_exptl_absorpt_coefficient_mu 5.293
_exptl_absorpt_correction_T_max 0.97091
_exptl_absorpt_correction_T_min 0.43108
_exptl_absorpt_correction_type psi-scan
_exptl_crystal_colour colourless
_exptl_crystal_density_diffrn 1.831
_exptl_crystal_density_method 'not measured'
_exptl_crystal_description prism
_exptl_crystal_F_000 1616
_exptl_crystal_size_max 0.58
_exptl_crystal_size_mid 0.18
_exptl_crystal_size_min 0.17
_refine_diff_density_max 1.590
_refine_diff_density_min -1.480
_refine_diff_density_rms 0.127
_refine_ls_abs_structure_details 'Flack H D (1983), Acta Cryst. A39, 876-881'
_refine_ls_abs_structure_Flack 0.117(15)
_refine_ls_extinction_method none
_refine_ls_goodness_of_fit_ref 1.020
_refine_ls_hydrogen_treatment riding
_refine_ls_matrix_type full
_refine_ls_number_parameters 398
_refine_ls_number_reflns 5269
_refine_ls_number_restraints 443
_refine_ls_restrained_S_all 0.995
_refine_ls_R_factor_all 0.0738
_refine_ls_R_factor_gt 0.0469
_refine_ls_shift/su_max 0.108
_refine_ls_shift/su_mean 0.006
_refine_ls_structure_factor_coef Fsqd
_refine_ls_weighting_details 'calc w=1/[\s^2^(Fo^2^)+(0.0630P)^2^+1.2553P] where P=(Fo^2^+2Fc^2^)/3'
_refine_ls_weighting_scheme calc
_refine_ls_wR_factor_gt 0.1022
_refine_ls_wR_factor_ref 0.1140
_reflns_number_gt 3959
_reflns_number_total 5269
_reflns_threshold_expression >2sigma(I)
_cod_data_source_file ic011031d_2.cif
_cod_data_source_block 3CHCl3
_cod_depositor_comments
;
The following automatic conversions were performed:

'_exptl_absorpt_correction_type' tag value 'Psi-scans' was replaced
with 'psi-scan' value.

'_symmetry_cell_setting' value 'Orthorhombic'
changed to 'orthorhombic' according to the built-in table from CIF
Core dictionary named 'cif_core.dic' version 2.4.1 from 2010-06-29.

Automatic conversion script
Id: cif_fix_values 1646 2011-03-28 12:23:43Z adriana 
;
_cod_database_code 4317797

loop_
_symmetry_equiv_pos_as_xyz
'x, y, z'
'-x+1/2, -y, z+1/2'
'-x, y+1/2, -z+1/2'
'x+1/2, -y+1/2, -z'

loop_
_atom_site_label
_atom_site_type_symbol
_atom_site_fract_x
_atom_site_fract_y
_atom_site_fract_z
_atom_site_U_iso_or_equiv
_atom_site_adp_type
_atom_site_occupancy
_atom_site_symmetry_multiplicity
_atom_site_calc_flag
_atom_site_refinement_flags
_atom_site_disorder_assembly
_atom_site_disorder_group
Au Au -0.21440(4) 0.50182(4) 1.123592(17) 0.03184(12) Uani 1 1 d . . .
B B 0.0102(17) 0.4449(10) 1.2343(7) 0.030(3) Uani 1 1 d U . .
N1 N -0.1810(10) 0.5799(6) 1.0494(4) 0.036(2) Uani 1 1 d U . .
C1 C -0.3037(12) 0.4297(7) 1.0564(5) 0.036(2) Uani 1 1 d DU . .
C2 C -0.3498(12) 0.4753(7) 1.0051(5) 0.037(3) Uani 1 1 d DU . .
C3 C -0.4211(14) 0.4344(9) 0.9575(6) 0.053(3) Uani 1 1 d DU . .
H3 H -0.4513 0.4641 0.9229 0.064 Uiso 1 1 calc R . .
C4 C -0.4484(17) 0.3512(9) 0.9598(6) 0.063(4) Uani 1 1 d DU . .
H4 H -0.4999 0.3246 0.9277 0.075 Uiso 1 1 calc R . .
C5 C -0.3978(17) 0.3061(9) 1.0112(6) 0.061(3) Uani 1 1 d DU . .
H5 H -0.4133 0.2491 1.0124 0.074 Uiso 1 1 calc R . .
C6 C -0.3262(15) 0.3442(8) 1.0596(6) 0.050(3) Uani 1 1 d DU . .
H6 H -0.2934 0.3140 1.0936 0.060 Uiso 1 1 calc R . .
C7 C -0.3172(14) 0.5649(7) 1.0067(5) 0.038(3) Uani 1 1 d U . .
H7A H -0.4085 0.5948 1.0212 0.046 Uiso 1 1 calc R . .
H7B H -0.2921 0.5847 0.9658 0.046 Uiso 1 1 calc R . .
N4 N -0.1473(11) 0.3977(6) 1.2321(4) 0.033(2) Uani 1 1 d DU . .
N5 N -0.2586(10) 0.4179(7) 1.1896(4) 0.038(3) Uani 1 1 d DU . .
C8 C -0.3838(14) 0.3713(8) 1.2006(6) 0.049(3) Uani 1 1 d DU . .
H8 H -0.4769 0.3733 1.1786 0.059 Uiso 1 1 calc R . .
C9 C -0.3540(15) 0.3193(8) 1.2498(6) 0.050(3) Uani 1 1 d DU . .
H9 H -0.4205 0.2801 1.2671 0.060 Uiso 1 1 calc R . .
C10 C -0.2070(16) 0.3382(7) 1.2673(5) 0.042(3) Uani 1 1 d DU . .
H10 H -0.1545 0.3130 1.2997 0.051 Uiso 1 1 calc R . .
N8 N 0.0483(13) 0.4242(7) 1.3472(4) 0.053(3) Uani 1 1 d DU . .
N9 N 0.1015(11) 0.4153(6) 1.2890(4) 0.035(2) Uani 1 1 d DU . .
C11 C 0.2402(12) 0.3766(8) 1.2907(6) 0.048(3) Uani 1 1 d DU . .
H11 H 0.3015 0.3643 1.2567 0.057 Uiso 1 1 calc R . .
C12 C 0.2769(16) 0.3586(9) 1.3488(6) 0.053(3) Uani 1 1 d DU . .
H12 H 0.3648 0.3307 1.3631 0.064 Uiso 1 1 calc R . .
C13 C 0.1543(16) 0.3907(8) 1.3831(6) 0.057(3) Uani 1 1 d DU . .
H13 H 0.1480 0.3888 1.4257 0.068 Uiso 1 1 calc R . .
N6 N 0.1007(9) 0.4270(5) 1.1749(4) 0.0294(18) Uani 1 1 d DU . .
N7 N 0.1007(12) 0.3490(6) 1.1500(4) 0.045(2) Uani 1 1 d DU . .
C14 C 0.2056(18) 0.3556(9) 1.1047(6) 0.054(3) Uani 1 1 d DU . .
H14 H 0.2303 0.3121 1.0785 0.065 Uiso 1 1 calc R . .
C15 C 0.2724(14) 0.4314(10) 1.1005(6) 0.053(3) Uani 1 1 d DU . .
H15 H 0.3492 0.4484 1.0731 0.064 Uiso 1 1 calc R . .
C16 C 0.2023(12) 0.4777(7) 1.1456(5) 0.040(2) Uani 1 1 d DU . .
H16 H 0.2210 0.5332 1.1543 0.047 Uiso 1 1 calc R . .
N2 N -0.1199(10) 0.5750(6) 1.1960(4) 0.040(2) Uani 1 1 d DU . .
N3 N -0.0262(12) 0.5379(7) 1.2375(5) 0.034(3) Uani 1 1 d DU . .
C17 C 0.0099(14) 0.5943(8) 1.2796(5) 0.042(3) Uani 1 1 d DU . .
H17 H 0.0748 0.5844 1.3130 0.050 Uiso 1 1 calc R . .
C18 C -0.0598(17) 0.6682(8) 1.2678(6) 0.050(3) Uani 1 1 d DU . .
H18 H -0.0539 0.7172 1.2902 0.061 Uiso 1 1 calc R . .
C19 C -0.1420(15) 0.6527(8) 1.2141(6) 0.048(3) Uani 1 1 d DU . .
H19 H -0.2039 0.6912 1.1937 0.058 Uiso 1 1 calc R . .
C20 C -0.0306(13) 0.5565(9) 1.0183(6) 0.054(4) Uani 1 1 d U . .
H20A H -0.0330 0.4987 1.0077 0.065 Uiso 1 1 calc R . .
H20B H 0.0553 0.5668 1.0456 0.065 Uiso 1 1 calc R . .
H20C H -0.0179 0.5890 0.9817 0.065 Uiso 1 1 calc R . .
C21 C -0.1708(15) 0.6698(8) 1.0652(6) 0.053(3) Uani 1 1 d U . .
H21A H -0.2653 0.6868 1.0853 0.064 Uiso 1 1 calc R . .
H21B H -0.1568 0.7016 1.0284 0.064 Uiso 1 1 calc R . .
H21C H -0.0836 0.6787 1.0921 0.064 Uiso 1 1 calc R . .
Cl1 Cl -0.1587(4) 0.8060(2) 0.90187(14) 0.0476(7) Uani 1 1 d DU . .
O1 O -0.2946(11) 0.8159(7) 0.8664(5) 0.075(3) Uani 1 1 d DU . .
O2 O -0.0356(12) 0.8447(8) 0.8689(5) 0.095(4) Uani 1 1 d DU . .
O3 O -0.1242(14) 0.7206(6) 0.9101(5) 0.093(4) Uani 1 1 d DU . .
O4 O -0.1770(12) 0.8453(7) 0.9595(4) 0.076(3) Uani 1 1 d DU . .
C99 C 0.008(4) 0.4387(17) 0.8351(8) 0.121(10) Uiso 0.56(3) 1 d PDU A 1
H99 H 0.0957 0.4740 0.8470 0.145 Uiso 0.56(3) 1 calc PR A 1
Cl2 Cl 0.022(4) 0.3599(15) 0.8849(8) 0.232(12) Uani 0.56(3) 1 d PDU A 1
Cl3 Cl -0.1453(13) 0.5019(10) 0.8449(4) 0.080(3) Uani 0.56(3) 1 d PDU A 1
Cl4 Cl 0.0488(16) 0.4163(10) 0.7614(5) 0.073(3) Uani 0.56(3) 1 d PDU A 1
C99' C 0.032(3) 0.445(2) 0.8367(10) 0.115(12) Uiso 0.44(3) 1 d PDU A 2
H99' H 0.0769 0.4998 0.8297 0.138 Uiso 0.44(3) 1 calc PR A 2
Cl2' Cl 0.139(2) 0.4026(12) 0.8930(6) 0.109(7) Uani 0.44(3) 1 d PDU A 2
Cl3' Cl -0.156(3) 0.462(2) 0.8540(13) 0.177(10) Uani 0.44(3) 1 d PDU A 2
Cl4' Cl 0.051(4) 0.394(2) 0.7696(11) 0.163(11) Uani 0.44(3) 1 d PDU A 2

loop_
_atom_site_aniso_label
_atom_site_aniso_U_11
_atom_site_aniso_U_22
_atom_site_aniso_U_33
_atom_site_aniso_U_23
_atom_site_aniso_U_13
_atom_site_aniso_U_12
Au 0.03783(18) 0.0332(2) 0.02451(18) 0.0055(3) 0.00058(18) 0.0032(4)
B 0.039(7) 0.032(8) 0.019(7) 0.010(6) 0.004(5) 0.015(6)
N1 0.043(5) 0.046(5) 0.019(5) 0.019(4) -0.011(4) 0.001(4)
C1 0.035(6) 0.039(5) 0.034(6) 0.005(5) -0.004(5) 0.000(5)
C2 0.037(5) 0.038(6) 0.037(6) 0.005(4) -0.001(4) 0.005(4)
C3 0.073(8) 0.055(6) 0.031(6) -0.003(5) -0.010(6) 0.000(6)
C4 0.090(10) 0.059(8) 0.040(7) -0.013(6) -0.011(7) -0.015(8)
C5 0.087(10) 0.047(7) 0.050(8) -0.005(6) -0.001(6) -0.010(7)
C6 0.071(9) 0.043(6) 0.035(6) 0.007(5) -0.004(5) 0.005(6)
C7 0.041(6) 0.046(6) 0.028(6) 0.007(5) -0.003(5) 0.004(5)
N4 0.041(4) 0.037(6) 0.020(5) 0.012(4) 0.001(4) 0.001(4)
N5 0.044(6) 0.047(7) 0.022(5) 0.015(5) -0.006(3) -0.003(4)
C8 0.042(6) 0.056(8) 0.049(7) 0.009(6) -0.002(5) -0.008(6)
C9 0.054(6) 0.051(8) 0.045(7) 0.015(6) 0.006(6) -0.012(6)
C10 0.051(6) 0.038(7) 0.038(6) 0.016(5) 0.004(5) 0.007(6)
N8 0.072(6) 0.062(7) 0.023(5) 0.003(5) -0.002(4) 0.025(5)
N9 0.047(5) 0.036(6) 0.021(4) 0.007(4) 0.001(4) 0.005(4)
C11 0.042(6) 0.053(8) 0.048(6) 0.011(7) 0.005(4) 0.000(5)
C12 0.056(6) 0.047(8) 0.057(7) 0.016(7) -0.012(5) 0.009(6)
C13 0.071(7) 0.072(9) 0.027(5) 0.018(6) -0.009(5) 0.010(6)
N6 0.034(4) 0.034(5) 0.021(4) 0.000(4) -0.003(3) 0.001(4)
N7 0.057(6) 0.037(5) 0.041(6) -0.008(5) 0.006(4) 0.006(4)
C14 0.070(8) 0.056(7) 0.037(7) -0.012(6) 0.010(6) 0.024(7)
C15 0.043(6) 0.079(9) 0.039(7) 0.002(7) 0.013(5) 0.002(6)
C16 0.040(5) 0.043(6) 0.036(5) 0.003(4) 0.006(4) -0.004(5)
N2 0.049(6) 0.036(5) 0.033(5) 0.004(4) -0.007(4) 0.009(5)
N3 0.047(6) 0.037(5) 0.017(5) -0.001(4) 0.001(4) 0.010(4)
C17 0.055(7) 0.043(7) 0.027(6) -0.003(5) -0.006(5) -0.001(6)
C18 0.082(9) 0.035(6) 0.034(7) -0.006(5) 0.007(6) 0.004(6)
C19 0.061(8) 0.045(7) 0.038(7) 0.001(6) 0.007(5) 0.020(6)
C20 0.041(6) 0.071(10) 0.052(8) 0.003(7) 0.001(5) 0.002(6)
C21 0.063(8) 0.042(6) 0.054(8) 0.015(6) -0.004(6) -0.003(6)
Cl1 0.0529(16) 0.054(2) 0.0363(15) -0.0006(15) -0.0018(14) 0.0096(15)
O1 0.063(6) 0.073(7) 0.088(9) -0.015(7) -0.032(7) 0.011(6)
O2 0.077(7) 0.128(11) 0.079(8) 0.027(8) 0.013(6) -0.018(7)
O3 0.120(10) 0.073(8) 0.086(8) 0.017(7) 0.007(7) 0.041(7)
O4 0.081(7) 0.094(8) 0.051(6) -0.019(6) -0.003(5) 0.008(6)
Cl2 0.33(3) 0.183(16) 0.187(14) 0.127(12) 0.064(15) 0.129(17)
Cl3 0.087(5) 0.093(7) 0.059(5) 0.011(6) 0.012(3) 0.029(7)
Cl4 0.076(6) 0.085(7) 0.058(6) 0.004(5) 0.016(4) 0.002(5)
Cl2' 0.121(11) 0.132(13) 0.074(9) 0.035(8) 0.015(7) 0.028(9)
Cl3' 0.126(13) 0.24(2) 0.168(16) -0.027(16) 0.011(12) 0.033(16)
Cl4' 0.177(17) 0.16(2) 0.158(18) -0.055(15) 0.031(15) 0.010(15)

loop_
_atom_type_symbol
_atom_type_description
_atom_type_scat_dispersion_real
_atom_type_scat_dispersion_imag
_atom_type_scat_source
C C 0.0033 0.0016 'International Tables Vol C Tables 4.2.6.8 and 6.1.1.4'
H H 0.0000 0.0000 'International Tables Vol C Tables 4.2.6.8 and 6.1.1.4'
B B 0.0013 0.0007 'International Tables Vol C Tables 4.2.6.8 and 6.1.1.4'
N N 0.0061 0.0033 'International Tables Vol C Tables 4.2.6.8 and 6.1.1.4'
O O 0.0106 0.0060 'International Tables Vol C Tables 4.2.6.8 and 6.1.1.4'
Cl Cl 0.1484 0.1585 'International Tables Vol C Tables 4.2.6.8 and 6.1.1.4'
Au Au -2.0133 8.8022 'International Tables Vol C Tables 4.2.6.8 and 6.1.1.4'

loop_
_geom_angle_atom_site_label_1
_geom_angle_atom_site_label_2
_geom_angle_atom_site_label_3
_geom_angle
_geom_angle_site_symmetry_1
_geom_angle_site_symmetry_3
_geom_angle_publ_flag
N5 Au C1 93.4(4) . . ?
N5 Au N1 174.0(4) . . ?
C1 Au N1 80.6(5) . . ?
N5 Au N2 85.1(4) . . ?
C1 Au N2 178.5(4) . . ?
N1 Au N2 100.9(4) . . ?
N9 B N3 112.4(13) . . ?
N9 B N6 110.2(10) . . ?
N3 B N6 109.0(12) . . ?
N9 B N4 108.7(11) . . ?
N3 B N4 107.7(10) . . ?
N6 B N4 108.7(11) . . ?
C21 N1 C20 107.3(10) . . ?
C21 N1 C7 110.1(9) . . ?
C20 N1 C7 110.1(9) . . ?
C21 N1 Au 114.7(7) . . ?
C20 N1 Au 108.5(7) . . ?
C7 N1 Au 106.1(7) . . ?
C6 C1 C2 121.5(11) . . ?
C6 C1 Au 125.8(9) . . ?
C2 C1 Au 112.6(9) . . ?
C3 C2 C1 118.6(11) . . ?
C3 C2 C7 125.0(11) . . ?
C1 C2 C7 116.4(11) . . ?
C4 C3 C2 121.4(13) . . ?
C3 C4 C5 119.0(13) . . ?
C6 C5 C4 121.5(14) . . ?
C5 C6 C1 117.9(13) . . ?
C2 C7 N1 108.6(10) . . ?
C10 N4 N5 107.1(10) . . ?
C10 N4 B 132.1(10) . . ?
N5 N4 B 120.7(9) . . ?
C8 N5 N4 107.8(10) . . ?
C8 N5 Au 131.3(8) . . ?
N4 N5 Au 120.9(7) . . ?
N5 C8 C9 109.4(11) . . ?
C10 C9 C8 104.8(11) . . ?
N4 C10 C9 110.9(10) . . ?
C13 N8 N9 106.4(10) . . ?
C11 N9 N8 108.7(10) . . ?
C11 N9 B 129.1(11) . . ?
N8 N9 B 122.2(10) . . ?
C12 C11 N9 109.6(12) . . ?
C11 C12 C13 104.5(11) . . ?
N8 C13 C12 110.7(12) . . ?
C16 N6 N7 111.5(9) . . ?
C16 N6 B 127.5(10) . . ?
N7 N6 B 120.5(10) . . ?
C14 N7 N6 102.7(10) . . ?
N7 C14 C15 113.9(12) . . ?
C14 C15 C16 105.0(11) . . ?
N6 C16 C15 106.9(10) . . ?
C19 N2 N3 107.7(10) . . ?
C19 N2 Au 133.6(8) . . ?
N3 N2 Au 118.5(8) . . ?
C17 N3 N2 107.3(11) . . ?
C17 N3 B 130.8(13) . . ?
N2 N3 B 121.6(12) . . ?
N3 C17 C18 111.6(11) . . ?
C17 C18 C19 103.0(12) . . ?
N2 C19 C18 110.4(12) . . ?
O1 Cl1 O4 110.2(6) . . ?
O1 Cl1 O3 110.7(7) . . ?
O4 Cl1 O3 110.2(7) . . ?
O1 Cl1 O2 106.6(7) . . ?
O4 Cl1 O2 109.5(7) . . ?
O3 Cl1 O2 109.7(8) . . ?
Cl3 C99 Cl2 115.9(12) . . ?
Cl3 C99 Cl4 114.5(12) . . ?
Cl2 C99 Cl4 116.2(12) . . ?
Cl3' C99' Cl2' 115.3(18) . . ?
Cl3' C99' Cl4' 111.6(18) . . ?
Cl2' C99' Cl4' 112.7(18) . . ?

loop_
_geom_bond_atom_site_label_1
_geom_bond_atom_site_label_2
_geom_bond_distance
_geom_bond_site_symmetry_2
_geom_bond_publ_flag
Au N5 2.010(10) . ?
Au C1 2.020(12) . ?
Au N1 2.070(8) . ?
Au N2 2.129(10) . ?
B N9 1.503(16) . ?
B N3 1.532(16) . ?
B N6 1.535(16) . ?
B N4 1.549(18) . ?
N1 C21 1.491(15) . ?
N1 C20 1.503(14) . ?
N1 C7 1.510(14) . ?
C1 C6 1.393(17) . ?
C1 C2 1.395(15) . ?
C2 C3 1.373(16) . ?
C2 C7 1.473(17) . ?
C3 C4 1.362(18) . ?
C4 C5 1.405(19) . ?
C5 C6 1.365(17) . ?
N4 C10 1.332(14) . ?
N4 N5 1.368(12) . ?
N5 C8 1.331(15) . ?
C8 C9 1.386(16) . ?
C9 C10 1.349(17) . ?
N8 C13 1.315(15) . ?
N8 N9 1.355(12) . ?
N9 C11 1.341(14) . ?
C11 C12 1.337(17) . ?
C12 C13 1.389(19) . ?
N6 C16 1.354(13) . ?
N6 N7 1.369(12) . ?
N7 C14 1.340(15) . ?
C14 C15 1.35(2) . ?
C15 C16 1.372(17) . ?
N2 C19 1.326(15) . ?
N2 N3 1.349(13) . ?
N3 C17 1.329(15) . ?
C17 C18 1.357(17) . ?
C18 C19 1.388(17) . ?
Cl1 O1 1.407(9) . ?
Cl1 O4 1.416(8) . ?
Cl1 O3 1.419(9) . ?
Cl1 O2 1.420(9) . ?
C99 Cl3 1.673(14) . ?
C99 Cl2 1.675(14) . ?
C99 Cl4 1.685(14) . ?
C99' Cl3' 1.672(15) . ?
C99' Cl2' 1.676(15) . ?
C99' Cl4' 1.684(15) . ?
